data_7152085
loop_
_publ_author_name
'Bergamaschi, Greta'
'Boiocchi, Massimo'
'Monzani, Enrico'
'Amendola, Valeria'

_publ_section_title
;
 Pyridinium/urea-based anion receptor: methine formation in the presence
 of basic anions.
;
_journal_issue 24
_journal_name_full 'Organic &amp; biomolecular chemistry'
_journal_page_first 8276
_journal_page_last 8283
_journal_paper_doi 10.1039/c1ob06193c
_journal_volume 9
_journal_year 2011
_chemical_formula_moiety 'C22 H17 F3 N6 O'
_chemical_formula_sum 'C22 H17 F3 N6 O'
_chemical_formula_weight 438.42
_chemical_name_systematic
;
1-{4-[1-(pyridin-2-ylmethyl)-1H-1,2,3-triazol-4-yl]phenyl}
-3-[4-(trifluoromethyl)phenyl]urea
;
_space_group_IT_number 14
_symmetry_cell_setting monoclinic
_symmetry_Int_Tables_number 14
_symmetry_space_group_name_Hall '-P 2yab'
_symmetry_space_group_name_H-M 'P 1 21/a 1'
_atom_sites_solution_hydrogens geom
_atom_sites_solution_primary direct
_atom_sites_solution_secondary difmap
_audit_creation_method SHELXL-97
_cell_angle_alpha 90.00
_cell_angle_beta 100.49(3)
_cell_angle_gamma 90.00
_cell_formula_units_Z 4
_cell_length_a 8.751(3)
_cell_length_b 10.6327(17)
_cell_length_c 21.676(6)
_cell_measurement_reflns_used 25
_cell_measurement_temperature 293(2)
_cell_measurement_theta_max 18
_cell_measurement_theta_min 5
_cell_volume 1983.2(9)
_computing_cell_refinement 'CAD4 Express (Enraf Nonius, 1994)'
_computing_data_collection 'CAD4 Express (Enraf Nonius, 1994)'
_computing_data_reduction
;
PROFIT
(a) Lehman, M. S. & Larsen, F. K. (1974)
(b) Strel'tsov, V. A. & Zavodnik, V. E. (1989)
;
_computing_molecular_graphics 'Ortep-3 for Windows (Farrugia, 1997)'
_computing_publication_material 'WinGX publication routines (Farrugia, 1999)'
_computing_structure_refinement 'SHELXL-97 (Sheldrick, 1997)'
_computing_structure_solution 'SIR-97 (Altomare et al., 1999)'
_diffrn_ambient_temperature 293(2)
_diffrn_measured_fraction_theta_full 0.995
_diffrn_measured_fraction_theta_max 0.995
_diffrn_measurement_device_type 'Enraf-Nonius CAD4'
_diffrn_measurement_method 'omega scans'
_diffrn_radiation_monochromator graphite
_diffrn_radiation_source 'fine-focus sealed tube'
_diffrn_radiation_type MoK\a
_diffrn_radiation_wavelength 0.71073
_diffrn_reflns_av_R_equivalents 0.0258
_diffrn_reflns_av_sigmaI/netI 0.0402
_diffrn_reflns_limit_h_max 10
_diffrn_reflns_limit_h_min 0
_diffrn_reflns_limit_k_max 12
_diffrn_reflns_limit_k_min 0
_diffrn_reflns_limit_l_max 25
_diffrn_reflns_limit_l_min -25
_diffrn_reflns_number 3915
_diffrn_reflns_theta_full 25.08
_diffrn_reflns_theta_max 25.08
_diffrn_reflns_theta_min 1.91
_diffrn_standards_decay_% 0
_diffrn_standards_interval_time 300
_diffrn_standards_number 3
_exptl_absorpt_coefficient_mu 0.115
_exptl_absorpt_correction_T_max 0.9902
_exptl_absorpt_correction_T_min 0.9258
_exptl_absorpt_correction_type psi-scan
_exptl_absorpt_process_details
;
North A.C.T., Phillips D.C. & Mathews F.S. (1968) Acta. Cryst. A24, 351
;
_exptl_crystal_colour colourless
_exptl_crystal_density_diffrn 1.468
_exptl_crystal_density_method 'not measured'
_exptl_crystal_description 'elongated prism'
_exptl_crystal_F_000 904
_exptl_crystal_size_max 0.7
_exptl_crystal_size_mid 0.55
_exptl_crystal_size_min 0.15
_refine_diff_density_max 0.574
_refine_diff_density_min -0.484
_refine_diff_density_rms 0.052
_refine_ls_extinction_method none
_refine_ls_goodness_of_fit_ref 1.057
_refine_ls_hydrogen_treatment mixed
_refine_ls_matrix_type full
_refine_ls_number_parameters 295
_refine_ls_number_reflns 3517
_refine_ls_number_restraints 2
_refine_ls_restrained_S_all 1.057
_refine_ls_R_factor_all 0.0992
_refine_ls_R_factor_gt 0.0737
_refine_ls_shift/su_max 0.008
_refine_ls_shift/su_mean 0.001
_refine_ls_structure_factor_coef Fsqd
_refine_ls_weighting_details 'calc w=1/[\s^2^(Fo^2^)+(0.0633P)^2^+2.5083P] where P=(Fo^2^+2Fc^2^)/3'
_refine_ls_weighting_scheme calc
_refine_ls_wR_factor_gt 0.1688
_refine_ls_wR_factor_ref 0.1916
_reflns_number_gt 2637
_reflns_number_total 3517
_reflns_threshold_expression >2\s(I)
_cod_data_source_file c1ob06193c.txt
_cod_data_source_block L_1
_cod_original_sg_symbol_H-M 'P 21/a'
_cod_database_code 7152085

loop_
_symmetry_equiv_pos_as_xyz
'x, y, z'
'-x+1/2, y+1/2, -z'
'-x, -y, -z'
'x-1/2, -y-1/2, z'

loop_
_atom_site_label
_atom_site_type_symbol
_atom_site_fract_x
_atom_site_fract_y
_atom_site_fract_z
_atom_site_U_iso_or_equiv
_atom_site_adp_type
_atom_site_occupancy
_atom_site_symmetry_multiplicity
_atom_site_calc_flag
_atom_site_refinement_flags
C1 C -0.1620(4) 0.2031(3) 0.74089(15) 0.0406(8) Uani 1 1 d .
C2 C -0.0678(4) 0.2704(3) 0.64518(15) 0.0373(7) Uani 1 1 d .
C3 C -0.0086(4) 0.3769(3) 0.62099(16) 0.0431(8) Uani 1 1 d .
H3 H -0.0177 0.4548 0.6395 0.052 Uiso 1 1 calc R
C4 C 0.0637(4) 0.3680(3) 0.56964(16) 0.0418(8) Uani 1 1 d .
H4 H 0.1009 0.4404 0.5533 0.050 Uiso 1 1 calc R
C5 C 0.0817(4) 0.2527(3) 0.54210(15) 0.0354(7) Uani 1 1 d .
C6 C 0.0242(4) 0.1464(3) 0.56776(15) 0.0383(7) Uani 1 1 d .
H6 H 0.0363 0.0681 0.5502 0.046 Uiso 1 1 calc R
C7 C -0.0502(4) 0.1542(3) 0.61852(15) 0.0390(8) Uani 1 1 d .
H7 H -0.0882 0.0820 0.6347 0.047 Uiso 1 1 calc R
C8 C 0.1584(3) 0.2434(3) 0.48748(15) 0.0353(7) Uani 1 1 d .
C9 C 0.2074(4) 0.3365(3) 0.45169(15) 0.0388(7) Uani 1 1 d .
H9 H 0.1990 0.4230 0.4566 0.047 Uiso 1 1 calc R
C10 C 0.3353(4) 0.3256(4) 0.35569(16) 0.0474(9) Uani 1 1 d .
H10A H 0.4253 0.2761 0.3507 0.057 Uiso 1 1 calc R
H10B H 0.3698 0.4113 0.3653 0.057 Uiso 1 1 calc R
C11 C 0.2199(4) 0.3246(3) 0.29498(16) 0.0415(8) Uani 1 1 d .
C12 C 0.1555(5) 0.2145(4) 0.26853(18) 0.0537(10) Uani 1 1 d .
H12 H 0.1847 0.1378 0.2877 0.064 Uiso 1 1 calc R
C13 C 0.0489(5) 0.2185(4) 0.2143(2) 0.0624(11) Uani 1 1 d .
H13 H 0.0029 0.1450 0.1965 0.075 Uiso 1 1 calc R
C14 C 0.0107(5) 0.3327(5) 0.1862(2) 0.0693(12) Uani 1 1 d .
H14 H -0.0605 0.3383 0.1488 0.083 Uiso 1 1 calc R
C15 C 0.0798(6) 0.4375(4) 0.2147(2) 0.0714(13) Uani 1 1 d .
H15 H 0.0534 0.5147 0.1954 0.086 Uiso 1 1 calc R
C16 C -0.2742(4) 0.2003(4) 0.83843(17) 0.0454(8) Uani 1 1 d .
C17 C -0.2152(5) 0.0866(4) 0.86390(19) 0.0573(10) Uani 1 1 d .
H17 H -0.1719 0.0296 0.8394 0.069 Uiso 1 1 calc R
C18 C -0.2211(5) 0.0582(4) 0.9256(2) 0.0667(12) Uani 1 1 d .
H18 H -0.1804 -0.0177 0.9426 0.080 Uiso 1 1 calc R
C19 C -0.2863(5) 0.1407(5) 0.9625(2) 0.0633(11) Uani 1 1 d .
C20 C -0.3537(6) 0.2481(5) 0.9360(2) 0.0770(14) Uani 1 1 d .
H20 H -0.4049 0.3015 0.9594 0.092 Uiso 1 1 calc R
C21 C -0.3465(5) 0.2784(4) 0.87484(19) 0.0641(12) Uani 1 1 d .
H21 H -0.3913 0.3529 0.8578 0.077 Uiso 1 1 calc R
C22 C -0.2835(8) 0.1145(7) 1.0303(3) 0.0941(18) Uani 1 1 d .
N1 N -0.2666(4) 0.2410(3) 0.77773(14) 0.0487(8) Uani 1 1 d D
H1N H -0.327(4) 0.314(2) 0.7642(17) 0.058 Uiso 1 1 d D
N2 N -0.1525(3) 0.2869(3) 0.69430(14) 0.0433(7) Uani 1 1 d D
H2N H -0.189(4) 0.3703(16) 0.6991(17) 0.052 Uiso 1 1 d D
N3 N 0.1942(4) 0.1306(3) 0.46386(14) 0.0474(7) Uani 1 1 d .
N4 N 0.2620(4) 0.1504(3) 0.41520(15) 0.0503(8) Uani 1 1 d .
N5 N 0.2703(3) 0.2753(3) 0.40806(13) 0.0406(7) Uani 1 1 d .
N6 N 0.1836(4) 0.4371(3) 0.26868(15) 0.0534(8) Uani 1 1 d .
O1 O -0.0846(3) 0.1068(2) 0.75009(11) 0.0511(7) Uani 1 1 d .
F1 F -0.3406(10) 0.2003(6) 1.0594(2) 0.249(4) Uani 1 1 d .
F2 F -0.3496(6) 0.0098(5) 1.04116(18) 0.164(2) Uani 1 1 d .
F3 F -0.1431(6) 0.0925(5) 1.06190(16) 0.161(2) Uani 1 1 d .

loop_
_atom_site_aniso_label
_atom_site_aniso_U_11
_atom_site_aniso_U_22
_atom_site_aniso_U_33
_atom_site_aniso_U_23
_atom_site_aniso_U_13
_atom_site_aniso_U_12
C1 0.0433(18) 0.0387(19) 0.0386(18) -0.0032(15) 0.0046(14) -0.0017(15)
C2 0.0369(17) 0.0382(18) 0.0353(17) 0.0011(14) 0.0025(13) 0.0033(14)
C3 0.051(2) 0.0296(17) 0.049(2) -0.0047(15) 0.0110(16) 0.0007(15)
C4 0.0481(19) 0.0323(17) 0.0453(19) 0.0031(15) 0.0095(16) -0.0010(14)
C5 0.0352(16) 0.0335(17) 0.0354(17) 0.0017(13) 0.0014(13) 0.0008(13)
C6 0.0449(18) 0.0289(16) 0.0398(18) -0.0015(14) 0.0043(14) -0.0012(14)
C7 0.0432(18) 0.0350(17) 0.0383(18) 0.0037(14) 0.0062(14) -0.0038(14)
C8 0.0335(16) 0.0313(16) 0.0388(17) 0.0008(13) 0.0008(13) 0.0003(13)
C9 0.0453(18) 0.0295(16) 0.0410(18) 0.0004(14) 0.0064(14) 0.0027(14)
C10 0.0460(19) 0.052(2) 0.046(2) 0.0027(17) 0.0138(16) -0.0053(17)
C11 0.0456(18) 0.0430(19) 0.0395(18) -0.0028(15) 0.0170(15) 0.0015(15)
C12 0.067(2) 0.041(2) 0.053(2) -0.0027(17) 0.0112(19) -0.0002(18)
C13 0.071(3) 0.062(3) 0.053(2) -0.018(2) 0.007(2) -0.007(2)
C14 0.072(3) 0.077(3) 0.053(3) -0.007(2) -0.004(2) 0.008(2)
C15 0.086(3) 0.056(3) 0.064(3) 0.006(2) -0.006(2) 0.007(2)
C16 0.0412(18) 0.052(2) 0.0431(19) -0.0019(17) 0.0086(15) -0.0015(16)
C17 0.072(3) 0.050(2) 0.055(2) 0.0052(19) 0.025(2) 0.002(2)
C18 0.075(3) 0.062(3) 0.067(3) 0.016(2) 0.022(2) 0.005(2)
C19 0.067(3) 0.075(3) 0.049(2) 0.005(2) 0.015(2) -0.004(2)
C20 0.095(4) 0.089(4) 0.054(3) -0.001(2) 0.031(2) 0.018(3)
C21 0.076(3) 0.071(3) 0.047(2) 0.001(2) 0.017(2) 0.022(2)
C22 0.104(4) 0.123(5) 0.061(3) 0.022(3) 0.028(3) 0.009(4)
N1 0.0521(18) 0.0508(18) 0.0454(17) 0.0033(14) 0.0150(14) 0.0098(14)
N2 0.0514(17) 0.0356(15) 0.0440(16) 0.0010(13) 0.0112(13) 0.0060(13)
N3 0.0635(19) 0.0335(15) 0.0469(17) 0.0006(13) 0.0150(15) 0.0001(13)
N4 0.068(2) 0.0347(16) 0.0512(18) 0.0008(14) 0.0179(16) 0.0049(14)
N5 0.0423(15) 0.0382(15) 0.0413(16) 0.0001(12) 0.0071(12) -0.0001(12)
N6 0.065(2) 0.0434(18) 0.0503(19) -0.0004(14) 0.0055(16) 0.0046(15)
O1 0.0671(16) 0.0420(14) 0.0469(14) 0.0057(11) 0.0172(12) 0.0133(12)
F1 0.482(11) 0.218(6) 0.086(3) 0.063(3) 0.152(5) 0.193(7)
F2 0.181(4) 0.220(5) 0.090(3) 0.060(3) 0.018(3) -0.076(4)
F3 0.149(4) 0.257(6) 0.067(2) 0.027(3) -0.005(2) -0.008(4)

loop_
_atom_type_symbol
_atom_type_description
_atom_type_scat_dispersion_real
_atom_type_scat_dispersion_imag
_atom_type_scat_source
C C 0.0033 0.0016 'International Tables Vol C Tables 4.2.6.8 and 6.1.1.4'
H H 0.0000 0.0000 'International Tables Vol C Tables 4.2.6.8 and 6.1.1.4'
F F 0.0171 0.0103 'International Tables Vol C Tables 4.2.6.8 and 6.1.1.4'
N N 0.0061 0.0033 'International Tables Vol C Tables 4.2.6.8 and 6.1.1.4'
O O 0.0106 0.0060 'International Tables Vol C Tables 4.2.6.8 and 6.1.1.4'

loop_
_geom_angle_atom_site_label_1
_geom_angle_atom_site_label_2
_geom_angle_atom_site_label_3
_geom_angle
O1 C1 N2 124.2(3)
O1 C1 N1 123.8(3)
N2 C1 N1 112.0(3)
C7 C2 C3 119.5(3)
C7 C2 N2 122.5(3)
C3 C2 N2 117.8(3)
C4 C3 C2 120.4(3)
C4 C3 H3 119.8
C2 C3 H3 119.8
C3 C4 C5 120.9(3)
C3 C4 H4 119.6
C5 C4 H4 119.6
C4 C5 C6 117.9(3)
C4 C5 C8 120.8(3)
C6 C5 C8 121.3(3)
C7 C6 C5 121.8(3)
C7 C6 H6 119.1
C5 C6 H6 119.1
C6 C7 C2 119.4(3)
C6 C7 H7 120.3
C2 C7 H7 120.3
N3 C8 C9 107.8(3)
N3 C8 C5 122.2(3)
C9 C8 C5 130.1(3)
N5 C9 C8 105.0(3)
N5 C9 H9 127.5
C8 C9 H9 127.5
N5 C10 C11 112.5(3)
N5 C10 H10A 109.1
C11 C10 H10A 109.1
N5 C10 H10B 109.1
C11 C10 H10B 109.1
H10A C10 H10B 107.8
N6 C11 C12 122.3(3)
N6 C11 C10 115.8(3)
C12 C11 C10 121.9(3)
C13 C12 C11 119.8(4)
C13 C12 H12 120.1
C11 C12 H12 120.1
C12 C13 C14 119.0(4)
C12 C13 H13 120.5
C14 C13 H13 120.5
C15 C14 C13 118.1(4)
C15 C14 H14 120.9
C13 C14 H14 120.9
N6 C15 C14 124.4(4)
N6 C15 H15 117.8
C14 C15 H15 117.8
C21 C16 C17 118.3(4)
C21 C16 N1 117.3(3)
C17 C16 N1 124.5(3)
C18 C17 C16 119.9(4)
C18 C17 H17 120.1
C16 C17 H17 120.1
C19 C18 C17 121.0(4)
C19 C18 H18 119.5
C17 C18 H18 119.5
C20 C19 C18 118.8(4)
C20 C19 C22 120.0(5)
C18 C19 C22 121.2(5)
C19 C20 C21 120.7(4)
C19 C20 H20 119.7
C21 C20 H20 119.7
C20 C21 C16 121.2(4)
C20 C21 H21 119.4
C16 C21 H21 119.4
F1 C22 F2 107.4(6)
F1 C22 F3 106.6(7)
F2 C22 F3 99.1(5)
F1 C22 C19 114.9(5)
F2 C22 C19 114.3(6)
F3 C22 C19 113.1(5)
C1 N1 C16 127.2(3)
C1 N1 H1N 117(2)
C16 N1 H1N 115(2)
C1 N2 C2 126.1(3)
C1 N2 H2N 117(2)
C2 N2 H2N 115(2)
N4 N3 C8 109.1(3)
N3 N4 N5 107.0(3)
N4 N5 C9 111.1(3)
N4 N5 C10 119.3(3)
C9 N5 C10 129.5(3)
C11 N6 C15 116.4(3)

loop_
_geom_bond_atom_site_label_1
_geom_bond_atom_site_label_2
_geom_bond_distance
C1 O1 1.224(4)
C1 N2 1.360(4)
C1 N1 1.380(4)
C2 C7 1.385(5)
C2 C3 1.387(5)
C2 N2 1.415(4)
C3 C4 1.380(5)
C3 H3 0.9300
C4 C5 1.385(4)
C4 H4 0.9300
C5 C6 1.393(4)
C5 C8 1.466(5)
C6 C7 1.379(5)
C6 H6 0.9300
C7 H7 0.9300
C8 N3 1.363(4)
C8 C9 1.373(4)
C9 N5 1.345(4)
C9 H9 0.9300
C10 N5 1.461(4)
C10 C11 1.506(5)
C10 H10A 0.9700
C10 H10B 0.9700
C11 N6 1.338(4)
C11 C12 1.378(5)
C12 C13 1.362(6)
C12 H12 0.9300
C13 C14 1.371(6)
C13 H13 0.9300
C14 C15 1.361(6)
C14 H14 0.9300
C15 N6 1.345(5)
C15 H15 0.9300
C16 C21 1.376(5)
C16 C17 1.389(5)
C16 N1 1.398(5)
C17 C18 1.382(6)
C17 H17 0.9300
C18 C19 1.378(6)
C18 H18 0.9300
C19 C20 1.364(6)
C19 C22 1.491(6)
C20 C21 1.376(6)
C20 H20 0.9300
C21 H21 0.9300
C22 F1 1.262(7)
C22 F2 1.296(7)
C22 F3 1.314(7)
N1 H1N 0.955(10)
N2 H2N 0.954(10)
N3 N4 1.318(4)
N4 N5 1.341(4)

loop_
_geom_torsion_atom_site_label_1
_geom_torsion_atom_site_label_2
_geom_torsion_atom_site_label_3
_geom_torsion_atom_site_label_4
_geom_torsion
C7 C2 C3 C4 1.7(5)
N2 C2 C3 C4 -174.6(3)
C2 C3 C4 C5 -1.4(5)
C3 C4 C5 C6 0.2(5)
C3 C4 C5 C8 179.9(3)
C4 C5 C6 C7 0.8(5)
C8 C5 C6 C7 -179.0(3)
C5 C6 C7 C2 -0.4(5)
C3 C2 C7 C6 -0.8(5)
N2 C2 C7 C6 175.3(3)
C4 C5 C8 N3 172.1(3)
C6 C5 C8 N3 -8.1(5)
C4 C5 C8 C9 -7.4(5)
C6 C5 C8 C9 172.3(3)
N3 C8 C9 N5 0.1(4)
C5 C8 C9 N5 179.7(3)
N5 C10 C11 N6 118.4(3)
N5 C10 C11 C12 -61.3(4)
N6 C11 C12 C13 -1.2(6)
C10 C11 C12 C13 178.5(4)
C11 C12 C13 C14 1.5(6)
C12 C13 C14 C15 -1.0(7)
C13 C14 C15 N6 0.0(8)
C21 C16 C17 C18 -4.2(6)
N1 C16 C17 C18 176.4(4)
C16 C17 C18 C19 0.7(7)
C17 C18 C19 C20 3.8(7)
C17 C18 C19 C22 -175.9(5)
C18 C19 C20 C21 -4.8(8)
C22 C19 C20 C21 174.9(5)
C19 C20 C21 C16 1.3(8)
C17 C16 C21 C20 3.2(7)
N1 C16 C21 C20 -177.3(4)
C20 C19 C22 F1 -2.9(10)
C18 C19 C22 F1 176.8(6)
C20 C19 C22 F2 122.0(6)
C18 C19 C22 F2 -58.3(8)
C20 C19 C22 F3 -125.6(6)
C18 C19 C22 F3 54.1(8)
O1 C1 N1 C16 18.4(6)
N2 C1 N1 C16 -160.1(3)
C21 C16 N1 C1 157.4(4)
C17 C16 N1 C1 -23.3(6)
O1 C1 N2 C2 7.9(6)
N1 C1 N2 C2 -173.6(3)
C7 C2 N2 C1 34.0(5)
C3 C2 N2 C1 -149.8(3)
C9 C8 N3 N4 -0.3(4)
C5 C8 N3 N4 -179.9(3)
C8 N3 N4 N5 0.3(4)
N3 N4 N5 C9 -0.3(4)
N3 N4 N5 C10 -177.6(3)
C8 C9 N5 N4 0.1(4)
C8 C9 N5 C10 177.1(3)
C11 C10 N5 N4 80.4(4)
C11 C10 N5 C9 -96.4(4)
C12 C11 N6 C15 0.2(5)
C10 C11 N6 C15 -179.5(4)
C14 C15 N6 C11 0.4(7)
